data_7006886
loop_
_publ_author_name
'Zhu, Wen-Hua'
'Wang, Zhe-Ming'
'Gao, Song'

_publ_section_title
;
 A 3D porous lanthanide-fumarate framework with water hexamer occupied
 cavities, exhibiting a reversible dehydration and rehydration
 procedure.
;
_journal_issue 6
_journal_name_full 'Dalton transactions (Cambridge, England : 2003)'
_journal_page_first 765
_journal_page_last 768
_journal_paper_doi 10.1039/b515151a
_journal_year 2006
_chemical_formula_sum 'C12 H20 O19 Sm2'
_chemical_formula_weight 768.98
_chemical_name_systematic
;
?
;
_space_group_IT_number 14
_symmetry_cell_setting monoclinic
_symmetry_space_group_name_Hall '-P 2yn'
_symmetry_space_group_name_H-M 'P 1 21/n 1'
_atom_sites_solution_hydrogens mixed
_atom_sites_solution_primary direct
_atom_sites_solution_secondary difmap
_audit_creation_method SHELXL-97
_cell_angle_alpha 90.00
_cell_angle_beta 91.2425(9)
_cell_angle_gamma 90.00
_cell_formula_units_Z 4
_cell_length_a 9.5178(2)
_cell_length_b 14.6999(3)
_cell_length_c 14.8740(3)
_cell_measurement_reflns_used 21328
_cell_measurement_temperature 180(2)
_cell_measurement_theta_max 27.485
_cell_measurement_theta_min 3.395
_cell_volume 2080.54(7)
_computing_cell_refinement 'HKL Scalepack (Otwinowski & Minor, 1997)'
_computing_data_collection 'KappaCCD (Nonius B. V., 1998)'
_computing_data_reduction 'HKL Denzo (Otwinowski & Minor, 1997) & maXus (Mackay et al., 1998)'
_computing_molecular_graphics 'Bruker SHELXTL V5.1 (Sheldrick, 1998)'
_computing_publication_material 'SHELXL-97 (Sheldrick, 1997)'
_computing_structure_refinement 'SHELXL-97 (Sheldrick, 1997)'
_computing_structure_solution 'SHELXS-97 (Sheldrick, 1997)'
_diffrn_ambient_temperature 180(2)
_diffrn_detector_area_resol_mean 0.76
_diffrn_measured_fraction_theta_full 0.998
_diffrn_measured_fraction_theta_max 0.998
_diffrn_measurement_device_type 'NONIUS KappaCCD Diffractometer'
_diffrn_measurement_method CCD
_diffrn_radiation_monochromator graphite
_diffrn_radiation_source 'fine-focus sealed tube'
_diffrn_radiation_type MoK\a
_diffrn_radiation_wavelength 0.71073
_diffrn_reflns_av_R_equivalents 0.0994
_diffrn_reflns_av_sigmaI/netI 0.0646
_diffrn_reflns_limit_h_max 12
_diffrn_reflns_limit_h_min -12
_diffrn_reflns_limit_k_max 19
_diffrn_reflns_limit_k_min -19
_diffrn_reflns_limit_l_max 19
_diffrn_reflns_limit_l_min -19
_diffrn_reflns_number 36935
_diffrn_reflns_theta_full 27.49
_diffrn_reflns_theta_max 27.49
_diffrn_reflns_theta_min 3.50
_diffrn_standards_decay_% 0
_exptl_absorpt_coefficient_mu 5.685
_exptl_absorpt_correction_T_max 0.517
_exptl_absorpt_correction_T_min 0.414
_exptl_absorpt_correction_type multi-scan
_exptl_absorpt_process_details
;
multi-scan from symmetry-related measurements
Sortav (Blessing 1995, 1997)
;
_exptl_crystal_colour colorless
_exptl_crystal_density_diffrn 2.455
_exptl_crystal_density_method 'not measured'
_exptl_crystal_description block
_exptl_crystal_F_000 1472
_exptl_crystal_size_max 0.28
_exptl_crystal_size_mid 0.12
_exptl_crystal_size_min 0.12
_refine_diff_density_max 1.276
_refine_diff_density_min -1.224
_refine_diff_density_rms 0.175
_refine_ls_extinction_coef 0.00156(8)
_refine_ls_extinction_expression Fc^*^=kFc[1+0.001xFc^2^\l^3^/sin(2\q)]^-1/4^
_refine_ls_extinction_method SHELXL
_refine_ls_goodness_of_fit_ref 0.934
_refine_ls_hydrogen_treatment constr
_refine_ls_matrix_type full
_refine_ls_number_parameters 330
_refine_ls_number_reflns 4765
_refine_ls_number_restraints 15
_refine_ls_restrained_S_all 0.934
_refine_ls_R_factor_all 0.0547
_refine_ls_R_factor_gt 0.0284
_refine_ls_shift/su_max 0.001
_refine_ls_shift/su_mean 0.000
_refine_ls_structure_factor_coef Fsqd
_refine_ls_weighting_details 'calc w=1/[\s^2^(Fo^2^)+(0.0222P)^2^+0.0000P] where P=(Fo^2^+2Fc^2^)/3'
_refine_ls_weighting_scheme calc
_refine_ls_wR_factor_gt 0.0526
_refine_ls_wR_factor_ref 0.0568
_reflns_number_gt 3420
_reflns_number_total 4765
_reflns_threshold_expression >2sigma(I)
_cod_data_source_file b515151a.txt
_cod_data_source_block CCDC287283
_cod_depositor_comments
;
The following automatic conversions were performed:
'_symmetry_cell_setting' value 'Monoclinic' changed to 'monoclinic'
according to '/home/saulius/struct/CIF-dictionaries/cif_core.dic'
dictionary named 'cif_core.dic' version 2.4.1 from 2010-06-29.

Automatic conversion script
Id: cif_fix_enum 1527 2010-12-29 10:47:43Z saulius 

The following automatic conversions were performed:

'_refine_ls_hydrogen_treatment' value 'constrained' was replaced with
the value 'constr' as specified in the replacement file
'src/cod-tools/trunk/data/replacement-values/replacement_values.lst'.

'_atom_sites_solution_hydrogens' value 'difmap and geom' was changed
to 'mixed'.

Automatic conversion script
Id: cif_fix_values 5376 2017-05-30 11:51:03Z andrius 
;
_cod_original_sg_symbol_H-M 'P 2(1)/n'
_cod_database_code 7006886

loop_
_symmetry_equiv_pos_as_xyz
'x, y, z'
'-x+1/2, y+1/2, -z+1/2'
'-x, -y, -z'
'x-1/2, -y-1/2, z-1/2'

loop_
_atom_site_label
_atom_site_type_symbol
_atom_site_fract_x
_atom_site_fract_y
_atom_site_fract_z
_atom_site_U_iso_or_equiv
_atom_site_adp_type
_atom_site_occupancy
_atom_site_symmetry_multiplicity
_atom_site_calc_flag
_atom_site_refinement_flags
_atom_site_disorder_assembly
_atom_site_disorder_group
Sm1 Sm -0.18894(2) 0.346122(16) 0.905591(14) 0.01192(8) Uani 1 1 d . . .
Sm2 Sm 0.02774(2) 0.163770(16) 0.745159(14) 0.01208(8) Uani 1 1 d . . .
C1 C 0.1149(4) 0.3548(3) 0.8731(3) 0.0131(10) Uani 1 1 d . . .
C2 C 0.2694(4) 0.3539(3) 0.8658(3) 0.0176(10) Uani 1 1 d . . .
H2 H 0.3082 0.3724 0.8104 0.021 Uiso 1 1 calc R . .
C3 C 0.3570(4) 0.3290(3) 0.9310(3) 0.0191(11) Uani 1 1 d . . .
H3 H 0.3208 0.3113 0.9874 0.023 Uiso 1 1 calc R . .
C4 C 0.5116(4) 0.3281(3) 0.9180(3) 0.0144(10) Uani 1 1 d . . .
C5 C -0.2799(4) 0.1844(3) 0.7338(3) 0.0143(10) Uani 1 1 d . . .
C6 C -0.4354(5) 0.1849(3) 0.7283(3) 0.0192(11) Uani 1 1 d . . .
H6 H -0.4874 0.1983 0.7805 0.023 Uiso 1 1 calc R . .
C7 C -0.5025(4) 0.1670(3) 0.6522(3) 0.0166(10) Uani 1 1 d . . .
H7 H -0.4479 0.1583 0.6002 0.020 Uiso 1 1 calc R . .
C8 C -0.6587(4) 0.1594(3) 0.6416(3) 0.0142(10) Uani 1 1 d . . .
C9 C 0.0132(4) 0.1628(3) 0.9729(3) 0.0154(10) Uani 1 1 d . . .
C10 C 0.0397(5) 0.1017(3) 1.0509(3) 0.0172(10) Uani 1 1 d . . .
H10 H 0.1266 0.0700 1.0547 0.021 Uiso 1 1 calc R . .
C11 C -0.0518(5) 0.0893(3) 1.1151(3) 0.0217(11) Uani 1 1 d . . .
H11 H -0.1290 0.1300 1.1188 0.026 Uiso 1 1 calc R . .
C12 C -0.0393(5) 0.0153(3) 1.1813(3) 0.0190(10) Uani 1 1 d . . .
O1 O 0.0394(3) 0.3169(2) 0.81365(19) 0.0146(7) Uani 1 1 d . . .
O2 O 0.0594(3) 0.3950(2) 0.9388(2) 0.0198(7) Uani 1 1 d . . .
O3 O 0.5864(3) 0.2692(2) 0.9578(2) 0.0176(7) Uani 1 1 d . . .
O4 O 0.5655(3) 0.3871(2) 0.8672(2) 0.0191(7) Uani 1 1 d . . .
O5 O -0.2162(3) 0.2212(2) 0.8011(2) 0.0184(7) Uani 1 1 d . . .
O6 O -0.2107(3) 0.1471(2) 0.6735(2) 0.0167(7) Uani 1 1 d . . .
O7 O -0.7045(3) 0.1272(2) 0.5677(2) 0.0170(7) Uani 1 1 d . . .
O8 O -0.7334(3) 0.1803(2) 0.7062(2) 0.0184(7) Uani 1 1 d . . .
O9 O -0.0892(3) 0.2179(2) 0.9768(2) 0.0229(8) Uani 1 1 d . . .
O10 O 0.0919(3) 0.1545(2) 0.9065(2) 0.0190(7) Uani 1 1 d . . .
O11 O -0.1487(3) -0.0137(2) 1.2180(2) 0.0201(7) Uani 1 1 d . . .
O12 O 0.0796(3) -0.0237(2) 1.1954(2) 0.0204(7) Uani 1 1 d . . .
O13 O -0.1895(3) 0.4268(2) 0.7615(2) 0.0248(8) Uani 1 1 d D . .
O14 O -0.2146(3) 0.5052(2) 0.9399(2) 0.0219(8) Uani 1 1 d D . .
O15 O 0.0175(3) 0.2799(2) 0.6289(2) 0.0234(8) Uani 1 1 d D . .
O16 O 0.0335(3) 0.0722(2) 0.6061(2) 0.0178(7) Uani 1 1 d D . .
O17 O 0.0670(4) 0.4631(3) 0.6683(3) 0.0379(10) Uani 1 1 d D . .
O18 O -0.1475(7) 0.5671(5) 0.5678(4) 0.117(2) Uani 1 1 d . . .
O19 O 0.1261(7) 0.5951(5) 0.5452(5) 0.137(3) Uani 1 1 d . . .
H131 H -0.250(4) 0.470(3) 0.736(4) 0.065(7) Uiso 1 1 d D . .
H132 H -0.102(3) 0.436(4) 0.734(4) 0.065(7) Uiso 1 1 d D . .
H141 H -0.158(5) 0.537(3) 0.981(3) 0.065(7) Uiso 1 1 d D . .
H142 H -0.242(5) 0.550(3) 0.897(3) 0.065(7) Uiso 1 1 d D . .
H151 H 0.035(6) 0.269(4) 0.566(2) 0.065(7) Uiso 1 1 d D . .
H152 H 0.032(6) 0.3451(19) 0.633(4) 0.065(7) Uiso 1 1 d D . .
H161 H 0.123(4) 0.080(4) 0.583(4) 0.065(7) Uiso 1 1 d D . .
H162 H 0.008(5) 0.013(2) 0.608(4) 0.065(7) Uiso 1 1 d D . .
H171 H 0.157(4) 0.482(4) 0.690(3) 0.065(7) Uiso 1 1 d D . .
H172 H 0.041(5) 0.499(4) 0.622(3) 0.065(7) Uiso 1 1 d D . .

loop_
_atom_site_aniso_label
_atom_site_aniso_U_11
_atom_site_aniso_U_22
_atom_site_aniso_U_33
_atom_site_aniso_U_23
_atom_site_aniso_U_13
_atom_site_aniso_U_12
Sm1 0.00939(12) 0.01530(14) 0.01103(13) -0.00065(10) -0.00075(9) 0.00049(9)
Sm2 0.01030(12) 0.01499(14) 0.01094(13) -0.00063(10) 0.00009(9) -0.00008(9)
C1 0.017(2) 0.010(2) 0.012(2) 0.0007(19) -0.0028(19) -0.0019(18)
C2 0.015(2) 0.021(3) 0.017(2) -0.002(2) 0.0027(19) -0.0038(19)
C3 0.013(2) 0.028(3) 0.016(2) 0.001(2) 0.002(2) 0.000(2)
C4 0.016(2) 0.017(3) 0.011(2) -0.004(2) -0.0015(19) 0.0010(19)
C5 0.016(2) 0.011(2) 0.016(2) 0.0003(19) 0.0006(19) -0.0015(18)
C6 0.015(2) 0.030(3) 0.013(2) -0.004(2) 0.002(2) -0.001(2)
C7 0.010(2) 0.020(3) 0.019(3) 0.000(2) 0.0028(19) 0.0010(19)
C8 0.014(2) 0.016(3) 0.013(2) 0.004(2) -0.0005(18) 0.0029(19)
C9 0.019(2) 0.012(2) 0.014(2) -0.002(2) -0.0062(19) -0.002(2)
C10 0.019(2) 0.013(3) 0.019(3) -0.001(2) -0.003(2) 0.0011(19)
C11 0.021(2) 0.021(3) 0.023(3) -0.001(2) -0.001(2) 0.004(2)
C12 0.029(3) 0.016(3) 0.012(2) -0.003(2) -0.005(2) -0.002(2)
O1 0.0165(16) 0.0157(18) 0.0116(16) -0.0032(13) -0.0013(13) -0.0002(13)
O2 0.0139(16) 0.029(2) 0.0168(18) -0.0091(15) 0.0030(14) -0.0022(14)
O3 0.0140(15) 0.024(2) 0.0151(17) 0.0039(14) -0.0025(13) 0.0038(14)
O4 0.0110(15) 0.025(2) 0.0217(18) 0.0066(15) -0.0012(13) -0.0007(13)
O5 0.0134(16) 0.0216(19) 0.0202(18) -0.0053(15) -0.0021(14) 0.0018(13)
O6 0.0117(15) 0.0231(19) 0.0151(16) -0.0026(14) 0.0000(13) 0.0023(13)
O7 0.0134(15) 0.027(2) 0.0107(17) -0.0025(14) -0.0019(13) -0.0049(13)
O8 0.0119(15) 0.027(2) 0.0160(17) -0.0042(14) 0.0011(13) -0.0016(13)
O9 0.0205(17) 0.027(2) 0.0207(18) 0.0064(15) 0.0007(14) 0.0045(15)
O10 0.0256(17) 0.0200(19) 0.0115(16) -0.0006(14) -0.0001(14) 0.0019(14)
O11 0.0195(16) 0.0234(19) 0.0175(17) 0.0004(14) 0.0034(13) 0.0018(14)
O12 0.0182(16) 0.0193(19) 0.0233(18) 0.0054(15) -0.0049(14) -0.0007(14)
O13 0.0188(17) 0.034(2) 0.0214(19) 0.0073(16) 0.0040(15) 0.0079(15)
O14 0.0277(18) 0.016(2) 0.0220(19) -0.0036(14) -0.0110(15) 0.0000(14)
O15 0.0335(19) 0.023(2) 0.0138(18) -0.0005(15) -0.0004(15) -0.0019(16)
O16 0.0139(15) 0.0189(19) 0.0208(18) -0.0033(15) 0.0031(14) -0.0015(14)
O17 0.034(2) 0.032(2) 0.047(3) 0.0062(19) -0.0062(19) -0.0059(18)
O18 0.139(6) 0.092(5) 0.118(5) -0.001(4) -0.011(4) 0.019(4)
O19 0.125(6) 0.141(7) 0.146(7) 0.018(5) 0.012(5) -0.011(5)

loop_
_atom_type_symbol
_atom_type_description
_atom_type_scat_dispersion_real
_atom_type_scat_dispersion_imag
_atom_type_scat_source
C C 0.0033 0.0016 'International Tables Vol C Tables 4.2.6.8 and 6.1.1.4'
H H 0.0000 0.0000 'International Tables Vol C Tables 4.2.6.8 and 6.1.1.4'
O O 0.0106 0.0060 'International Tables Vol C Tables 4.2.6.8 and 6.1.1.4'
Sm Sm -0.1638 3.4418 'International Tables Vol C Tables 4.2.6.8 and 6.1.1.4'

loop_
_geom_angle_atom_site_label_1
_geom_angle_atom_site_label_2
_geom_angle_atom_site_label_3
_geom_angle
_geom_angle_site_symmetry_1
_geom_angle_site_symmetry_3
_geom_angle_publ_flag
O9 Sm1 O14 136.45(11) . . ?
O9 Sm1 O5 73.58(11) . . ?
O14 Sm1 O5 149.87(11) . . ?
O9 Sm1 O13 140.85(10) . . ?
O14 Sm1 O13 73.53(11) . . ?
O5 Sm1 O13 78.89(11) . . ?
O9 Sm1 O7 73.59(10) . 4_666 ?
O14 Sm1 O7 68.11(11) . 4_666 ?
O5 Sm1 O7 138.30(11) . 4_666 ?
O13 Sm1 O7 141.65(11) . 4_666 ?
O9 Sm1 O4 132.11(10) . 1_455 ?
O14 Sm1 O4 73.27(11) . 1_455 ?
O5 Sm1 O4 87.07(10) . 1_455 ?
O13 Sm1 O4 72.26(10) . 1_455 ?
O7 Sm1 O4 96.39(9) 4_666 1_455 ?
O9 Sm1 O2 76.78(11) . . ?
O14 Sm1 O2 77.28(11) . . ?
O5 Sm1 O2 115.56(9) . . ?
O13 Sm1 O2 91.01(11) . . ?
O7 Sm1 O2 80.65(9) 4_666 . ?
O4 Sm1 O2 149.20(11) 1_455 . ?
O9 Sm1 O3 80.85(10) . 1_455 ?
O14 Sm1 O3 106.02(10) . 1_455 ?
O5 Sm1 O3 77.31(10) . 1_455 ?
O13 Sm1 O3 119.61(10) . 1_455 ?
O7 Sm1 O3 72.73(10) 4_666 1_455 ?
O4 Sm1 O3 51.93(10) 1_455 1_455 ?
O2 Sm1 O3 149.12(10) . 1_455 ?
O9 Sm1 O1 76.89(10) . . ?
O14 Sm1 O1 110.97(10) . . ?
O5 Sm1 O1 67.63(9) . . ?
O13 Sm1 O1 67.05(10) . . ?
O7 Sm1 O1 127.34(9) 4_666 . ?
O4 Sm1 O1 135.16(9) 1_455 . ?
O2 Sm1 O1 50.43(9) . . ?
O3 Sm1 O1 142.47(9) 1_455 . ?
O9 Sm1 C4 106.77(12) . 1_455 ?
O14 Sm1 C4 88.32(12) . 1_455 ?
O5 Sm1 C4 83.02(11) . 1_455 ?
O13 Sm1 C4 96.75(12) . 1_455 ?
O7 Sm1 C4 82.54(11) 4_666 1_455 ?
O4 Sm1 C4 26.04(11) 1_455 1_455 ?
O2 Sm1 C4 161.02(11) . 1_455 ?
O3 Sm1 C4 26.00(11) 1_455 1_455 ?
O1 Sm1 C4 148.35(11) . 1_455 ?
O9 Sm1 C1 73.75(11) . . ?
O14 Sm1 C1 95.58(11) . . ?
O5 Sm1 C1 91.12(11) . . ?
O13 Sm1 C1 79.59(11) . . ?
O7 Sm1 C1 103.58(11) 4_666 . ?
O4 Sm1 C1 151.62(11) 1_455 . ?
O2 Sm1 C1 25.25(10) . . ?
O3 Sm1 C1 154.22(11) 1_455 . ?
O1 Sm1 C1 25.27(10) . . ?
C4 Sm1 C1 173.62(12) 1_455 . ?
O8 Sm2 O15 77.19(11) 1_655 . ?
O8 Sm2 O10 91.41(10) 1_655 . ?
O15 Sm2 O10 137.40(11) . . ?
O8 Sm2 O16 79.20(10) 1_655 . ?
O15 Sm2 O16 77.76(11) . . ?
O10 Sm2 O16 140.83(10) . . ?
O8 Sm2 O12 125.36(10) 1_655 3_557 ?
O15 Sm2 O12 146.05(11) . 3_557 ?
O10 Sm2 O12 72.64(10) . 3_557 ?
O16 Sm2 O12 82.08(10) . 3_557 ?
O8 Sm2 O1 88.44(10) 1_655 . ?
O15 Sm2 O1 69.80(10) . . ?
O10 Sm2 O1 68.98(10) . . ?
O16 Sm2 O1 147.13(10) . . ?
O12 Sm2 O1 128.80(10) 3_557 . ?
O8 Sm2 O6 140.61(10) 1_655 . ?
O15 Sm2 O6 75.11(10) . . ?
O10 Sm2 O6 127.82(9) . . ?
O16 Sm2 O6 67.99(9) . . ?
O12 Sm2 O6 72.08(10) 3_557 . ?
O1 Sm2 O6 107.30(9) . . ?
O8 Sm2 O11 73.10(10) 1_655 3_557 ?
O15 Sm2 O11 140.67(10) . 3_557 ?
O10 Sm2 O11 68.99(10) . 3_557 ?
O16 Sm2 O11 71.89(10) . 3_557 ?
O12 Sm2 O11 52.30(9) 3_557 3_557 ?
O1 Sm2 O11 133.26(10) . 3_557 ?
O6 Sm2 O11 114.18(10) . 3_557 ?
O8 Sm2 O5 154.79(10) 1_655 . ?
O15 Sm2 O5 88.73(10) . . ?
O10 Sm2 O5 84.90(10) . . ?
O16 Sm2 O5 118.49(10) . . ?
O12 Sm2 O5 77.23(10) 3_557 . ?
O1 Sm2 O5 66.94(9) . . ?
O6 Sm2 O5 50.58(9) . . ?
O11 Sm2 O5 127.63(9) 3_557 . ?
O8 Sm2 C12 99.15(12) 1_655 3_557 ?
O15 Sm2 C12 157.20(12) . 3_557 ?
O10 Sm2 C12 64.49(11) . 3_557 ?
O16 Sm2 C12 79.45(11) . 3_557 ?
O12 Sm2 C12 26.64(11) 3_557 3_557 ?
O1 Sm2 C12 132.94(11) . 3_557 ?
O6 Sm2 C12 95.76(12) . 3_557 ?
O11 Sm2 C12 26.24(10) 3_557 3_557 ?
O5 Sm2 C12 101.67(11) . 3_557 ?
O8 Sm2 C5 158.92(12) 1_655 . ?
O15 Sm2 C5 82.09(11) . . ?
O10 Sm2 C5 106.63(11) . . ?
O16 Sm2 C5 92.76(11) . . ?
O12 Sm2 C5 71.83(11) 3_557 . ?
O1 Sm2 C5 88.02(11) . . ?
O6 Sm2 C5 24.89(10) . . ?
O11 Sm2 C5 123.14(11) 3_557 . ?
O5 Sm2 C5 25.73(10) . . ?
C12 Sm2 C5 98.46(13) 3_557 . ?
O1 C1 O2 120.5(4) . . ?
O1 C1 C2 119.9(4) . . ?
O2 C1 C2 119.6(4) . . ?
O1 C1 Sm1 63.1(2) . . ?
O2 C1 Sm1 57.7(2) . . ?
C2 C1 Sm1 174.0(3) . . ?
C3 C2 C1 124.2(4) . . ?
C3 C2 H2 117.9 . . ?
C1 C2 H2 117.9 . . ?
C2 C3 C4 121.2(4) . . ?
C2 C3 H3 119.4 . . ?
C4 C3 H3 119.4 . . ?
O3 C4 O4 121.2(4) . . ?
O3 C4 C3 119.7(4) . . ?
O4 C4 C3 119.1(4) . . ?
O3 C4 Sm1 62.8(2) . 1_655 ?
O4 C4 Sm1 58.8(2) . 1_655 ?
C3 C4 Sm1 173.1(3) . 1_655 ?
O6 C5 O5 119.9(4) . . ?
O6 C5 C6 120.2(4) . . ?
O5 C5 C6 119.9(4) . . ?
O6 C5 Sm2 57.2(2) . . ?
O5 C5 Sm2 62.9(2) . . ?
C6 C5 Sm2 174.4(3) . . ?
C7 C6 C5 120.9(4) . . ?
C7 C6 H6 119.5 . . ?
C5 C6 H6 119.5 . . ?
C6 C7 C8 124.7(4) . . ?
C6 C7 H7 117.6 . . ?
C8 C7 H7 117.6 . . ?
O8 C8 O7 124.8(4) . . ?
O8 C8 C7 118.8(4) . . ?
O7 C8 C7 116.3(4) . . ?
O10 C9 O9 124.7(4) . . ?
O10 C9 C10 117.5(4) . . ?
O9 C9 C10 117.8(4) . . ?
C11 C10 C9 123.1(4) . . ?
C11 C10 H10 118.4 . . ?
C9 C10 H10 118.4 . . ?
C10 C11 C12 122.8(4) . . ?
C10 C11 H11 118.6 . . ?
C12 C11 H11 118.6 . . ?
O11 C12 O12 120.8(4) . . ?
O11 C12 C11 119.0(4) . . ?
O12 C12 C11 120.0(4) . . ?
O11 C12 Sm2 63.1(2) . 3_557 ?
O12 C12 Sm2 59.9(2) . 3_557 ?
C11 C12 Sm2 160.4(3) . 3_557 ?
C1 O1 Sm2 135.5(3) . . ?
C1 O1 Sm1 91.6(2) . . ?
Sm2 O1 Sm1 109.45(10) . . ?
C1 O2 Sm1 97.0(3) . . ?
C4 O3 Sm1 91.2(3) . 1_655 ?
C4 O4 Sm1 95.1(3) . 1_655 ?
C5 O5 Sm1 150.1(3) . . ?
C5 O5 Sm2 91.4(2) . . ?
Sm1 O5 Sm2 111.43(11) . . ?
C5 O6 Sm2 97.9(3) . . ?
C8 O7 Sm1 140.1(3) . 4_565 ?
C8 O8 Sm2 136.8(3) . 1_455 ?
C9 O9 Sm1 142.5(3) . . ?
C9 O10 Sm2 128.3(3) . . ?
C12 O11 Sm2 90.7(3) . 3_557 ?
C12 O12 Sm2 93.5(3) . 3_557 ?
Sm1 O13 H131 132(3) . . ?
Sm1 O13 H132 117(3) . . ?
H131 O13 H132 106(3) . . ?
Sm1 O14 H141 125(3) . . ?
Sm1 O14 H142 123(3) . . ?
H141 O14 H142 104(3) . . ?
Sm2 O15 H151 125(3) . . ?
Sm2 O15 H152 130(3) . . ?
H151 O15 H152 101(3) . . ?
Sm2 O16 H161 107(3) . . ?
Sm2 O16 H162 119(4) . . ?
H161 O16 H162 112(4) . . ?
H171 O17 H172 109(4) . . ?

loop_
_geom_bond_atom_site_label_1
_geom_bond_atom_site_label_2
_geom_bond_distance
_geom_bond_site_symmetry_2
_geom_bond_publ_flag
Sm1 O9 2.352(3) . ?
Sm1 O14 2.407(3) . ?
Sm1 O5 2.416(3) . ?
Sm1 O13 2.450(3) . ?
Sm1 O7 2.450(3) 4_666 ?
Sm1 O4 2.468(3) 1_455 ?
Sm1 O2 2.509(3) . ?
Sm1 O3 2.554(3) 1_455 ?
Sm1 O1 2.628(3) . ?
Sm1 C4 2.872(4) 1_455 ?
Sm1 C1 2.945(4) . ?
Sm2 O8 2.370(3) 1_655 ?
Sm2 O15 2.430(3) . ?
Sm2 O10 2.467(3) . ?
Sm2 O16 2.470(3) . ?
Sm2 O12 2.470(3) 3_557 ?
Sm2 O1 2.472(3) . ?
Sm2 O6 2.499(3) . ?
Sm2 O11 2.543(3) 3_557 ?
Sm2 O5 2.623(3) . ?
Sm2 C12 2.851(5) 3_557 ?
Sm2 C5 2.945(4) . ?
C1 O1 1.258(5) . ?
C1 O2 1.266(5) . ?
C1 C2 1.477(6) . ?
C2 C3 1.317(6) . ?
C2 H2 0.9500 . ?
C3 C4 1.489(6) . ?
C3 H3 0.9500 . ?
C4 O3 1.260(5) . ?
C4 O4 1.266(5) . ?
C4 Sm1 2.872(4) 1_655 ?
C5 O6 1.252(5) . ?
C5 O5 1.279(5) . ?
C5 C6 1.481(6) . ?
C6 C7 1.314(6) . ?
C6 H6 0.9500 . ?
C7 C8 1.496(6) . ?
C7 H7 0.9500 . ?
C8 O8 1.247(5) . ?
C8 O7 1.265(5) . ?
C9 O10 1.258(5) . ?
C9 O9 1.270(5) . ?
C9 C10 1.485(6) . ?
C10 C11 1.319(6) . ?
C10 H10 0.9500 . ?
C11 C12 1.470(6) . ?
C11 H11 0.9500 . ?
C12 O11 1.261(5) . ?
C12 O12 1.281(5) . ?
C12 Sm2 2.851(5) 3_557 ?
O3 Sm1 2.554(3) 1_655 ?
O4 Sm1 2.468(3) 1_655 ?
O7 Sm1 2.450(3) 4_565 ?
O8 Sm2 2.370(3) 1_455 ?
O11 Sm2 2.543(3) 3_557 ?
O12 Sm2 2.470(3) 3_557 ?
O13 H131 0.93(3) . ?
O13 H132 0.95(3) . ?
O14 H141 0.93(3) . ?
O14 H142 0.95(3) . ?
O15 H151 0.96(3) . ?
O15 H152 0.97(3) . ?
O16 H161 0.93(3) . ?
O16 H162 0.90(3) . ?
O17 H171 0.94(3) . ?
O17 H172 0.90(3) . ?

loop_
_geom_hbond_atom_site_label_D
_geom_hbond_atom_site_label_H
_geom_hbond_atom_site_label_A
_geom_hbond_distance_DH
_geom_hbond_distance_HA
_geom_hbond_distance_DA
_geom_hbond_angle_DHA
_geom_hbond_site_symmetry_A
O13 H131 O12 0.93(3) 1.89(3) 2.780(4) 159(5) 4_565
O13 H132 O17 0.95(3) 1.94(3) 2.884(5) 174(5) .
O14 H141 O2 0.93(3) 1.81(3) 2.735(4) 176(5) 3_567
O14 H142 O6 0.95(3) 1.82(3) 2.765(4) 172(5) 2_456
O15 H151 O3 0.96(3) 1.79(3) 2.739(4) 169(5) 4_565
O15 H152 O17 0.97(3) 1.84(3) 2.795(5) 167(5) .
O16 H161 O7 0.93(3) 1.80(3) 2.695(4) 159(5) 1_655
O16 H162 O4 0.90(3) 2.01(3) 2.910(4) 170(5) 2_546
O17 H171 O11 0.94(3) 1.95(3) 2.887(5) 172(5) 4_665
O17 H172 O18 0.90(3) 2.19(4) 2.934(8) 140(5) .
O17 H172 O19 0.90(3) 2.00(4) 2.734(8) 138(4) .
